data_7120092
loop_
_publ_author_name
'Jia, Zhi-Long'
'Wang, Yao'
'Xu, Guo-Qiang'
'Xu, Peng-Fei'

_publ_section_title
;
 Kinetic resolution via supramolecular iminium catalysis: multiactivation
 enables the asymmetric synthesis of \b-aryl substituted aldehydes and
 densely functionalized cyclohexanes.
;
_journal_issue 36
_journal_name_full 'Chemical communications (Cambridge, England)'
_journal_page_first 4938
_journal_page_last 4941
_journal_paper_doi 10.1039/c7cc01625e
_journal_volume 53
_journal_year 2017
_chemical_absolute_configuration ad
_chemical_formula_moiety 'C28 H25 Cl O3'
_chemical_formula_sum 'C28 H25 Cl O3'
_chemical_formula_weight 444.93
_chemical_name_systematic
;
 ? 
;
_space_group_crystal_system monoclinic
_space_group_IT_number 4
_space_group_name_Hall 'P 2yb'
_space_group_name_H-M_alt 'P 1 21 1'
_symmetry_space_group_name_Hall 'P 2yb'
_symmetry_space_group_name_H-M 'P 1 21 1'
_atom_sites_solution_hydrogens geom
_atom_sites_solution_primary direct
_atom_sites_solution_secondary difmap
_audit_creation_date 2016-06-30
_audit_creation_method
;
Olex2 1.2
(compiled 2016.02.19 svn.r3266 for OlexSys, GUI svn.r5155)
;
_audit_update_record
;
2017-01-12 deposited with the CCDC.
2017-03-31 downloaded from the CCDC.
;
_cell_angle_alpha 90.00
_cell_angle_beta 93.733(7)
_cell_angle_gamma 90.00
_cell_formula_units_Z 2
_cell_length_a 6.5747(5)
_cell_length_b 16.8602(9)
_cell_length_c 10.7211(7)
_cell_measurement_reflns_used 1431
_cell_measurement_temperature 293.23(10)
_cell_measurement_theta_max 21.4730
_cell_measurement_theta_min 3.9310
_cell_volume 1185.92(14)
_computing_cell_refinement
;
CrysAlisPro, Agilent Technologies,
Version 1.171.37.35 (release 13-08-2014 CrysAlis171 .NET)
(compiled Aug 13 2014,18:06:01)
;
_computing_data_collection
;
CrysAlisPro, Agilent Technologies,
Version 1.171.37.35 (release 13-08-2014 CrysAlis171 .NET)
(compiled Aug 13 2014,18:06:01)
;
_computing_data_reduction
;
CrysAlisPro, Agilent Technologies,
Version 1.171.37.35 (release 13-08-2014 CrysAlis171 .NET)
(compiled Aug 13 2014,18:06:01)
;
_computing_molecular_graphics 'Olex2 (Dolomanov et al., 2009)'
_computing_publication_material 'Olex2 (Dolomanov et al., 2009)'
_computing_structure_refinement 'ShelXL (Sheldrick, 2015)'
_computing_structure_solution 'ShelXS (Sheldrick, 2008)'
_diffrn_ambient_environment air
_diffrn_ambient_temperature 293.23(10)
_diffrn_detector 'CCD plate'
_diffrn_detector_area_resol_mean 16.0733
_diffrn_detector_type Eos
_diffrn_measured_fraction_theta_full 0.998
_diffrn_measured_fraction_theta_max 0.998
_diffrn_measurement_details
;
#__ type_ start__ end____ width___ exp.time_
  1 omega  -15.00   19.65   1.0500   16.0000
omega____ theta____ kappa____ phi______ frames
    -      -19.5055  -99.0000   30.0000 33

#__ type_ start__ end____ width___ exp.time_
  2 omega  -45.00   45.30   1.0500   16.0000
omega____ theta____ kappa____ phi______ frames
    -       22.7867  -57.0000   90.0000 86

#__ type_ start__ end____ width___ exp.time_
  3 omega  -34.00   94.10   1.0500   16.0000
omega____ theta____ kappa____ phi______ frames
    -       22.7867   19.0000   60.0000 122

#__ type_ start__ end____ width___ exp.time_
  4 omega   -1.00   93.50   1.0500   16.0000
omega____ theta____ kappa____ phi______ frames
    -       22.7867   57.0000 -120.0000 90

#__ type_ start__ end____ width___ exp.time_
  5 omega   77.00  102.20   1.0500   16.0000
omega____ theta____ kappa____ phi______ frames
    -       22.7867  178.0000   90.0000 24

#__ type_ start__ end____ width___ exp.time_
  6 omega   -9.00   19.35   1.0500   16.0000
omega____ theta____ kappa____ phi______ frames
    -      -19.5055  -99.0000 -120.0000 27
;
_diffrn_measurement_device 'four-circle diffractometer'
_diffrn_measurement_device_type 'SuperNova, Dual, Cu at zero, Eos'
_diffrn_measurement_method '\w scans'
_diffrn_orient_matrix_UB_11 -0.0781125000
_diffrn_orient_matrix_UB_12 0.0011523000
_diffrn_orient_matrix_UB_13 -0.0487796000
_diffrn_orient_matrix_UB_21 -0.0740041000
_diffrn_orient_matrix_UB_22 -0.0071836000
_diffrn_orient_matrix_UB_23 0.0439705000
_diffrn_orient_matrix_UB_31 -0.0106490000
_diffrn_orient_matrix_UB_32 0.0414356000
_diffrn_orient_matrix_UB_33 0.0090030000
_diffrn_radiation_monochromator mirror
_diffrn_radiation_probe x-ray
_diffrn_radiation_type MoK\a
_diffrn_radiation_wavelength 0.71073
_diffrn_reflns_av_R_equivalents 0.0364
_diffrn_reflns_av_unetI/netI 0.0681
_diffrn_reflns_limit_h_max 8
_diffrn_reflns_limit_h_min -8
_diffrn_reflns_limit_k_max 20
_diffrn_reflns_limit_k_min -20
_diffrn_reflns_limit_l_max 13
_diffrn_reflns_limit_l_min -11
_diffrn_reflns_number 7996
_diffrn_reflns_theta_full 25.50
_diffrn_reflns_theta_max 26.02
_diffrn_reflns_theta_min 3.33
_diffrn_source 'SuperNova (Mo) X-ray Source'
_exptl_absorpt_coefficient_mu 0.188
_exptl_absorpt_correction_T_max 1.00000
_exptl_absorpt_correction_T_min 0.61628
_exptl_absorpt_correction_type multi-scan
_exptl_absorpt_process_details
;
CrysAlisPro, Agilent Technologies,
Version 1.171.37.35 (release 13-08-2014 CrysAlis171 .NET)
(compiled Aug 13 2014,18:06:01)
Empirical absorption correction using spherical harmonics,
 implemented in SCALE3 ABSPACK scaling algorithm.
;
_exptl_crystal_density_diffrn 1.246
_exptl_crystal_density_method 'not measured'
_exptl_crystal_F_000 468
_refine_diff_density_max 0.152
_refine_diff_density_min -0.201
_refine_diff_density_rms 0.035
_refine_ls_abs_structure_details 'Flack H D (1983), Acta Cryst. A39, 876-881'
_refine_ls_abs_structure_Flack 0.02(10)
_refine_ls_extinction_method none
_refine_ls_goodness_of_fit_ref 1.034
_refine_ls_hydrogen_treatment constr
_refine_ls_matrix_type full
_refine_ls_number_parameters 289
_refine_ls_number_reflns 4371
_refine_ls_number_restraints 1
_refine_ls_restrained_S_all 1.034
_refine_ls_R_factor_all 0.0959
_refine_ls_R_factor_gt 0.0558
_refine_ls_shift/su_max 0.000
_refine_ls_shift/su_mean 0.000
_refine_ls_structure_factor_coef Fsqd
_refine_ls_weighting_details 'calc w=1/[\s^2^(Fo^2^)+(0.0393P)^2^+0.0298P] where P=(Fo^2^+2Fc^2^)/3'
_refine_ls_weighting_scheme calc
_refine_ls_wR_factor_gt 0.1042
_refine_ls_wR_factor_ref 0.1261
_reflns_number_gt 2772
_reflns_number_total 4371
_reflns_threshold_expression >2sigma(I)
_cod_data_source_file c7cc01625e2.cif
_cod_data_source_block zhaochg_0627
_cod_original_cell_volume 1185.93(14)
_cod_database_code 7120092
_chemical_oxdiff_formula 'C30 S8 H20 I2'
_reflns_odcompleteness_completeness 99.76
_reflns_odcompleteness_iscentric 1
_reflns_odcompleteness_theta 26.32
_olex2_refinement_description
;
1. Fixed Uiso
 At 1.2 times of:
  All C(H) groups, All C(H,H) groups
2.a Ternary CH refined with riding coordinates:
 C1(H1), C2(H2), C3(H3), C5(H5), C6(H6)
2.b Secondary CH2 refined with riding coordinates:
 C4(H4A,H4B), C21(H21A,H21B)
2.c Aromatic/amide H refined with riding coordinates:
 C9(H9), C10(H10), C11(H11), C12(H12), C13(H13), C15(H15), C16(H16), C17(H17),
 C18(H18), C19(H19), C20(H20), C24(H24), C25(H25), C26(H26), C27(H27), C28(H28)
;
_olex2_date_sample_data_collection 2016-06-28
_olex2_submission_special_instructions 'No special instructions were received'

loop_
_space_group_symop_id
_space_group_symop_operation_xyz
1 'x, y, z'
2 '-x, y+1/2, -z'

loop_
_atom_site_label
_atom_site_type_symbol
_atom_site_fract_x
_atom_site_fract_y
_atom_site_fract_z
_atom_site_U_iso_or_equiv
_atom_site_adp_type
_atom_site_occupancy
_atom_site_calc_flag
_atom_site_refinement_flags_posn
Cl1 Cl -0.1860(3) -0.42723(7) -0.11401(14) 0.1125(6) Uani 1 d .
O1 O -0.7126(9) -0.3526(3) 0.0739(4) 0.164(2) Uani 1 d .
O2 O -0.1806(6) -0.1800(3) -0.3556(3) 0.1109(13) Uani 1 d .
O3 O 0.1731(4) -0.10589(16) -0.1542(3) 0.0710(8) Uani 1 d .
C1 C -0.3738(6) -0.25985(18) -0.0877(3) 0.0442(8) Uani 1 d .
H1 H -0.2493 -0.2847 -0.0507 0.053 Uiso 1 calc R
C2 C -0.5144(7) -0.24225(19) 0.0191(3) 0.0517(9) Uani 1 d .
H2 H -0.6429 -0.2199 -0.0166 0.062 Uiso 1 calc R
C3 C -0.4143(6) -0.1830(2) 0.1133(3) 0.0495(9) Uani 1 d .
H3 H -0.2891 -0.2074 0.1499 0.059 Uiso 1 calc R
C4 C -0.3540(6) -0.10797(19) 0.0460(3) 0.0489(9) Uani 1 d .
H4A H -0.2869 -0.0720 0.1062 0.059 Uiso 1 calc R
H4B H -0.4762 -0.0819 0.0109 0.059 Uiso 1 calc R
C5 C -0.2127(5) -0.12397(18) -0.0580(3) 0.0448(8) Uani 1 d .
H5 H -0.0900 -0.1494 -0.0198 0.054 Uiso 1 calc R
C6 C -0.3123(5) -0.18290(19) -0.1522(3) 0.0448(8) Uani 1 d .
H6 H -0.4354 -0.1584 -0.1916 0.054 Uiso 1 calc R
C7 C -0.4744(6) -0.3179(2) -0.1811(3) 0.0464(9) Uani 1 d .
C8 C -0.4063(7) -0.3948(2) -0.1962(4) 0.0614(11) Uani 1 d .
C9 C -0.5081(8) -0.4473(2) -0.2785(4) 0.0736(14) Uani 1 d .
H9 H -0.4579 -0.4982 -0.2888 0.088 Uiso 1 calc R
C10 C -0.6821(8) -0.4234(3) -0.3439(4) 0.0737(13) Uani 1 d .
H10 H -0.7535 -0.4589 -0.3966 0.088 Uiso 1 calc R
C11 C -0.7532(7) -0.3469(3) -0.3325(4) 0.0766(13) Uani 1 d .
H11 H -0.8695 -0.3301 -0.3790 0.092 Uiso 1 calc R
C12 C -0.6488(6) -0.2957(2) -0.2509(4) 0.0626(11) Uani 1 d .
H12 H -0.6979 -0.2444 -0.2425 0.075 Uiso 1 calc R
C13 C -0.5574(11) -0.3186(3) 0.0828(4) 0.0971(19) Uani 1 d .
H13 H -0.4524 -0.3409 0.1337 0.117 Uiso 1 calc R
C14 C -0.5512(6) -0.1660(2) 0.2192(3) 0.0488(9) Uani 1 d .
C15 C -0.4794(7) -0.1744(2) 0.3418(3) 0.0660(12) Uani 1 d .
H15 H -0.3458 -0.1909 0.3601 0.079 Uiso 1 calc R
C16 C -0.6031(9) -0.1585(3) 0.4386(4) 0.0857(15) Uani 1 d .
H16 H -0.5510 -0.1640 0.5209 0.103 Uiso 1 calc R
C17 C -0.8005(9) -0.1349(3) 0.4148(4) 0.0824(15) Uani 1 d .
H17 H -0.8841 -0.1256 0.4799 0.099 Uiso 1 calc R
C18 C -0.8719(7) -0.1255(3) 0.2943(4) 0.0757(13) Uani 1 d .
H18 H -1.0054 -0.1087 0.2768 0.091 Uiso 1 calc R
C19 C -0.7488(7) -0.1407(2) 0.1964(4) 0.0623(11) Uani 1 d .
H19 H -0.8008 -0.1336 0.1144 0.075 Uiso 1 calc R
C20 C -0.1737(7) -0.2047(2) -0.2529(4) 0.0665(12) Uani 1 d .
H20 H -0.0720 -0.2416 -0.2318 0.080 Uiso 1 calc R
C21 C -0.1453(6) -0.0471(2) -0.1191(4) 0.0530(10) Uani 1 d .
H21A H -0.2487 -0.0322 -0.1835 0.064 Uiso 1 calc R
H21B H -0.1393 -0.0055 -0.0565 0.064 Uiso 1 calc R
C22 C 0.0573(6) -0.0507(2) -0.1768(4) 0.0503(9) Uani 1 d .
C23 C 0.1154(6) 0.0151(2) -0.2598(3) 0.0514(9) Uani 1 d .
C24 C 0.2979(7) 0.0084(3) -0.3175(4) 0.0756(13) Uani 1 d .
H24 H 0.3791 -0.0363 -0.3036 0.091 Uiso 1 calc R
C25 C 0.3590(9) 0.0677(4) -0.3950(5) 0.0982(17) Uani 1 d .
H25 H 0.4827 0.0634 -0.4320 0.118 Uiso 1 calc R
C26 C 0.2410(11) 0.1316(3) -0.4175(4) 0.1001(19) Uani 1 d .
H26 H 0.2812 0.1702 -0.4727 0.120 Uiso 1 calc R
C27 C 0.0644(10) 0.1408(3) -0.3611(5) 0.0948(17) Uani 1 d .
H27 H -0.0133 0.1864 -0.3756 0.114 Uiso 1 calc R
C28 C -0.0016(7) 0.0821(2) -0.2813(4) 0.0730(12) Uani 1 d .
H28 H -0.1236 0.0881 -0.2429 0.088 Uiso 1 calc R

loop_
_atom_site_aniso_label
_atom_site_aniso_U_11
_atom_site_aniso_U_22
_atom_site_aniso_U_33
_atom_site_aniso_U_23
_atom_site_aniso_U_13
_atom_site_aniso_U_12
Cl1 0.1341(13) 0.0640(7) 0.1324(11) -0.0088(8) -0.0443(10) 0.0382(8)
O1 0.241(6) 0.134(3) 0.124(3) -0.008(3) 0.065(4) -0.125(4)
O2 0.105(3) 0.173(3) 0.0582(19) -0.004(2) 0.031(2) -0.026(3)
O3 0.0437(16) 0.0621(16) 0.108(2) 0.0192(16) 0.0130(16) 0.0136(14)
C1 0.043(2) 0.0434(19) 0.0455(19) 0.0024(15) 0.0002(17) -0.0005(16)
C2 0.065(3) 0.0431(18) 0.048(2) 0.0021(17) 0.0121(19) -0.0104(19)
C3 0.055(2) 0.0482(19) 0.0459(19) -0.0007(16) 0.0055(18) -0.0075(18)
C4 0.048(2) 0.0459(19) 0.053(2) -0.0028(17) 0.0060(18) -0.0056(18)
C5 0.0338(19) 0.0447(19) 0.056(2) 0.0009(17) 0.0039(17) -0.0017(16)
C6 0.0360(19) 0.0496(19) 0.0496(19) 0.0025(16) 0.0079(17) 0.0002(17)
C7 0.046(2) 0.0462(19) 0.048(2) -0.0014(16) 0.0103(18) 0.0007(18)
C8 0.077(3) 0.049(2) 0.058(2) 0.0018(19) 0.003(2) 0.006(2)
C9 0.106(4) 0.048(2) 0.068(3) -0.014(2) 0.020(3) -0.007(3)
C10 0.079(3) 0.077(3) 0.067(3) -0.028(3) 0.014(3) -0.022(3)
C11 0.061(3) 0.092(3) 0.076(3) -0.023(3) -0.002(3) 0.002(3)
C12 0.051(3) 0.063(3) 0.074(3) -0.017(2) 0.002(2) 0.004(2)
C13 0.164(6) 0.069(3) 0.062(3) -0.003(2) 0.040(3) -0.046(4)
C14 0.058(3) 0.0446(19) 0.044(2) -0.0005(17) 0.0042(19) -0.0070(19)
C15 0.079(3) 0.071(3) 0.047(2) 0.006(2) 0.004(2) 0.004(2)
C16 0.104(4) 0.111(4) 0.044(2) 0.009(2) 0.014(3) 0.007(3)
C17 0.099(4) 0.092(3) 0.060(3) -0.011(2) 0.036(3) -0.007(3)
C18 0.058(3) 0.093(3) 0.077(3) -0.018(3) 0.015(3) -0.014(3)
C19 0.059(3) 0.078(3) 0.051(2) -0.0094(19) 0.004(2) -0.009(2)
C20 0.059(3) 0.072(3) 0.071(3) -0.013(2) 0.016(2) -0.016(2)
C21 0.046(2) 0.0443(19) 0.070(2) 0.0016(17) 0.015(2) 0.0022(18)
C22 0.045(2) 0.048(2) 0.058(2) 0.0008(18) 0.0056(19) -0.0037(19)
C23 0.057(2) 0.049(2) 0.049(2) -0.0016(17) 0.0111(19) -0.007(2)
C24 0.071(3) 0.084(3) 0.074(3) 0.006(3) 0.023(3) -0.007(3)
C25 0.090(4) 0.126(5) 0.082(3) 0.025(4) 0.029(3) -0.019(4)
C26 0.137(6) 0.107(4) 0.058(3) 0.021(3) 0.022(4) -0.043(4)
C27 0.130(5) 0.067(3) 0.088(3) 0.017(3) 0.017(4) -0.002(3)
C28 0.093(3) 0.056(2) 0.072(3) 0.009(2) 0.023(3) 0.007(3)

loop_
_atom_type_symbol
_atom_type_description
_atom_type_scat_dispersion_real
_atom_type_scat_dispersion_imag
_atom_type_scat_source
C C 0.0033 0.0016 'International Tables Vol C Tables 4.2.6.8 and 6.1.1.4'
H H 0.0000 0.0000 'International Tables Vol C Tables 4.2.6.8 and 6.1.1.4'
Cl Cl 0.1484 0.1585 'International Tables Vol C Tables 4.2.6.8 and 6.1.1.4'
O O 0.0106 0.0060 'International Tables Vol C Tables 4.2.6.8 and 6.1.1.4'

loop_
_geom_angle_atom_site_label_1
_geom_angle_atom_site_label_2
_geom_angle_atom_site_label_3
_geom_angle
C2 C1 H1 107.9
C6 C1 H1 107.9
C6 C1 C2 111.0(2)
C7 C1 H1 107.9
C7 C1 C2 110.8(3)
C7 C1 C6 111.3(3)
C1 C2 H2 109.1
C3 C2 C1 111.1(3)
C3 C2 H2 109.1
C13 C2 C1 108.3(3)
C13 C2 H2 109.1
C13 C2 C3 110.2(3)
C2 C3 H3 107.6
C4 C3 C2 110.0(3)
C4 C3 H3 107.6
C4 C3 C14 112.5(3)
C14 C3 C2 111.3(3)
C14 C3 H3 107.6
C3 C4 H4A 109.0
C3 C4 H4B 109.0
C3 C4 C5 113.0(3)
H4A C4 H4B 107.8
C5 C4 H4A 109.0
C5 C4 H4B 109.0
C4 C5 H5 107.2
C4 C5 C6 110.1(3)
C4 C5 C21 111.8(3)
C6 C5 H5 107.2
C21 C5 H5 107.2
C21 C5 C6 113.0(3)
C1 C6 H6 108.4
C5 C6 C1 111.4(3)
C5 C6 H6 108.4
C20 C6 C1 107.9(3)
C20 C6 C5 112.3(3)
C20 C6 H6 108.4
C8 C7 C1 123.3(3)
C12 C7 C1 119.5(3)
C12 C7 C8 117.1(4)
C7 C8 Cl1 120.1(3)
C7 C8 C9 121.6(4)
C9 C8 Cl1 118.2(3)
C8 C9 H9 120.3
C10 C9 C8 119.4(4)
C10 C9 H9 120.3
C9 C10 H10 119.7
C9 C10 C11 120.6(4)
C11 C10 H10 119.7
C10 C11 H11 120.5
C10 C11 C12 118.9(4)
C12 C11 H11 120.5
C7 C12 H12 118.8
C11 C12 C7 122.4(4)
C11 C12 H12 118.8
O1 C13 C2 125.1(6)
O1 C13 H13 117.4
C2 C13 H13 117.4
C15 C14 C3 120.8(4)
C19 C14 C3 121.6(3)
C19 C14 C15 117.6(4)
C14 C15 H15 119.5
C14 C15 C16 121.0(4)
C16 C15 H15 119.5
C15 C16 H16 119.6
C17 C16 C15 120.9(4)
C17 C16 H16 119.6
C16 C17 H17 120.7
C18 C17 C16 118.6(4)
C18 C17 H17 120.7
C17 C18 H18 119.5
C17 C18 C19 121.1(5)
C19 C18 H18 119.5
C14 C19 C18 120.8(4)
C14 C19 H19 119.6
C18 C19 H19 119.6
O2 C20 C6 126.7(4)
O2 C20 H20 116.6
C6 C20 H20 116.6
C5 C21 H21A 108.4
C5 C21 H21B 108.4
H21A C21 H21B 107.5
C22 C21 C5 115.5(3)
C22 C21 H21A 108.4
C22 C21 H21B 108.4
O3 C22 C21 120.5(3)
O3 C22 C23 120.5(3)
C23 C22 C21 119.0(3)
C24 C23 C22 117.9(4)
C28 C23 C22 123.3(4)
C28 C23 C24 118.8(3)
C23 C24 H24 119.9
C25 C24 C23 120.3(5)
C25 C24 H24 119.9
C24 C25 H25 119.9
C26 C25 C24 120.2(5)
C26 C25 H25 119.9
C25 C26 H26 119.5
C25 C26 C27 121.1(5)
C27 C26 H26 119.5
C26 C27 H27 119.9
C26 C27 C28 120.2(5)
C28 C27 H27 119.9
C23 C28 C27 119.4(4)
C23 C28 H28 120.3
C27 C28 H28 120.3

loop_
_geom_bond_atom_site_label_1
_geom_bond_atom_site_label_2
_geom_bond_distance
Cl1 C8 1.734(4)
O1 C13 1.169(7)
O2 C20 1.175(5)
O3 C22 1.217(4)
C1 H1 0.9800
C1 C2 1.546(4)
C1 C6 1.537(4)
C1 C7 1.521(5)
C2 H2 0.9800
C2 C3 1.538(5)
C2 C13 1.494(5)
C3 H3 0.9800
C3 C4 1.521(4)
C3 C14 1.521(5)
C4 H4A 0.9700
C4 H4B 0.9700
C4 C5 1.522(4)
C5 H5 0.9800
C5 C6 1.533(5)
C5 C21 1.530(4)
C6 H6 0.9800
C6 C20 1.503(5)
C7 C8 1.383(5)
C7 C12 1.379(5)
C8 C9 1.390(6)
C9 H9 0.9300
C9 C10 1.363(6)
C10 H10 0.9300
C10 C11 1.379(6)
C11 H11 0.9300
C11 C12 1.379(6)
C12 H12 0.9300
C13 H13 0.9300
C14 C15 1.375(5)
C14 C19 1.374(5)
C15 H15 0.9300
C15 C16 1.385(6)
C16 H16 0.9300
C16 C17 1.365(7)
C17 H17 0.9300
C17 C18 1.354(6)
C18 H18 0.9300
C18 C19 1.390(5)
C19 H19 0.9300
C20 H20 0.9300
C21 H21A 0.9700
C21 H21B 0.9700
C21 C22 1.506(5)
C22 C23 1.487(5)
C23 C24 1.390(5)
C23 C28 1.376(5)
C24 H24 0.9300
C24 C25 1.376(6)
C25 H25 0.9300
C25 C26 1.341(7)
C26 H26 0.9300
C26 C27 1.352(8)
C27 H27 0.9300
C27 C28 1.397(6)
C28 H28 0.9300

loop_
_geom_torsion_atom_site_label_1
_geom_torsion_atom_site_label_2
_geom_torsion_atom_site_label_3
_geom_torsion_atom_site_label_4
_geom_torsion
Cl1 C8 C9 C10 179.7(3)
O3 C22 C23 C24 4.7(5)
O3 C22 C23 C28 -174.8(4)
C1 C2 C3 C4 55.1(4)
C1 C2 C3 C14 -179.5(3)
C1 C2 C13 O1 -106.9(6)
C1 C6 C20 O2 135.3(4)
C1 C7 C8 Cl1 -4.5(5)
C1 C7 C8 C9 176.9(4)
C1 C7 C12 C11 -176.6(4)
C2 C1 C6 C5 55.5(4)
C2 C1 C6 C20 179.1(3)
C2 C1 C7 C8 -111.4(4)
C2 C1 C7 C12 65.1(4)
C2 C3 C4 C5 -56.7(4)
C2 C3 C14 C15 126.9(4)
C2 C3 C14 C19 -54.1(4)
C3 C2 C13 O1 131.4(5)
C3 C4 C5 C6 56.8(4)
C3 C4 C5 C21 -176.8(3)
C3 C14 C15 C16 179.6(4)
C3 C14 C19 C18 179.9(3)
C4 C3 C14 C15 -109.0(4)
C4 C3 C14 C19 69.9(5)
C4 C5 C6 C1 -55.4(4)
C4 C5 C6 C20 -176.5(3)
C4 C5 C21 C22 153.0(3)
C5 C6 C20 O2 -101.6(5)
C5 C21 C22 O3 -13.4(5)
C5 C21 C22 C23 167.8(3)
C6 C1 C2 C3 -55.3(4)
C6 C1 C2 C13 -176.4(4)
C6 C1 C7 C8 124.6(4)
C6 C1 C7 C12 -59.0(4)
C6 C5 C21 C22 -82.2(4)
C7 C1 C2 C3 -179.5(3)
C7 C1 C2 C13 59.4(5)
C7 C1 C6 C5 179.4(3)
C7 C1 C6 C20 -56.9(4)
C7 C8 C9 C10 -1.6(6)
C8 C7 C12 C11 0.0(6)
C8 C9 C10 C11 2.4(7)
C9 C10 C11 C12 -2.0(7)
C10 C11 C12 C7 0.7(7)
C12 C7 C8 Cl1 179.0(3)
C12 C7 C8 C9 0.4(6)
C13 C2 C3 C4 175.1(4)
C13 C2 C3 C14 -59.5(5)
C14 C3 C4 C5 178.5(3)
C14 C15 C16 C17 0.7(7)
C15 C14 C19 C18 -1.1(6)
C15 C16 C17 C18 -1.5(7)
C16 C17 C18 C19 1.0(7)
C17 C18 C19 C14 0.3(6)
C19 C14 C15 C16 0.6(6)
C21 C5 C6 C1 178.8(3)
C21 C5 C6 C20 57.8(4)
C21 C22 C23 C24 -176.5(4)
C21 C22 C23 C28 3.9(6)
C22 C23 C24 C25 -179.9(4)
C22 C23 C28 C27 -179.7(4)
C23 C24 C25 C26 -1.4(8)
C24 C23 C28 C27 0.7(6)
C24 C25 C26 C27 2.6(9)
C25 C26 C27 C28 -2.2(9)
C26 C27 C28 C23 0.5(7)
C28 C23 C24 C25 -0.3(7)
